data_2221466
loop_
_publ_author_name
'Shen, Yong-Miao'
'Wang, Wei'

_publ_section_title
;{6,6'-Diethoxy-2,2'-[ethane-1,2-diylbis(nitrilomethylidyne)]diphenolato}zinc(II)
 monohydrate
;
_journal_coeditor_code PK2159
_journal_issue 4
_journal_name_full 'Acta Crystallographica Section E'
_journal_page_first m444
_journal_paper_doi 10.1107/S1600536809010344
_journal_volume 65
_journal_year 2009
_chemical_formula_iupac '[Zn (C20 H22 N2 O4)], H2 O'
_chemical_formula_moiety 'C20 H22 N2 O4 Zn, H2O'
_chemical_formula_sum 'C20 H24 N2 O5 Zn'
_chemical_formula_weight 437.78
_chemical_name_systematic
;{6,6'-Diethoxy-2,2'-[ethane-1,2-diylbis(nitrilomethylidyne)]diphenolato}zinc(II)
monohydrate
;
_space_group_IT_number 60
_symmetry_cell_setting orthorhombic
_symmetry_space_group_name_Hall '-P 2n 2ab'
_symmetry_space_group_name_H-M 'P b c n'
_atom_sites_solution_hydrogens geom
_atom_sites_solution_primary direct
_atom_sites_solution_secondary difmap
_audit_creation_method SHELXL-97
_cell_angle_alpha 90.00
_cell_angle_beta 90.00
_cell_angle_gamma 90.00
_cell_formula_units_Z 4
_cell_length_a 12.6512(16)
_cell_length_b 19.986(3)
_cell_length_c 7.8708(10)
_cell_measurement_reflns_used 2488
_cell_measurement_temperature 273(2)
_cell_measurement_theta_max 23.979
_cell_measurement_theta_min 3.276
_cell_volume 1990.1(5)
_computing_cell_refinement 'SAINT-Plus (Bruker, 2001)'
_computing_data_collection 'APEX2 (Bruker, 2004)'
_computing_data_reduction 'SAINT-Plus (Bruker, 2001)'
_computing_molecular_graphics 'XP in SHELXTL (Sheldrick, 2008)'
_computing_publication_material 'XP in SHELXTL (Sheldrick, 2008)'
_computing_structure_refinement 'SHELXL97 (Sheldrick, 2008)'
_computing_structure_solution 'SHELXS97 (Sheldrick, 2008)'
_diffrn_ambient_temperature 273(2)
_diffrn_measured_fraction_theta_full 0.997
_diffrn_measured_fraction_theta_max 0.997
_diffrn_measurement_device_type 'Bruker APEXII CCD area-detector'
_diffrn_measurement_method '\f and \w'
_diffrn_radiation_monochromator graphite
_diffrn_radiation_source 'fine-focus sealed tube'
_diffrn_radiation_type MoK\a
_diffrn_radiation_wavelength 0.71073
_diffrn_reflns_av_R_equivalents 0.0311
_diffrn_reflns_av_sigmaI/netI 0.0242
_diffrn_reflns_limit_h_max 13
_diffrn_reflns_limit_h_min -15
_diffrn_reflns_limit_k_max 23
_diffrn_reflns_limit_k_min -24
_diffrn_reflns_limit_l_max 9
_diffrn_reflns_limit_l_min -9
_diffrn_reflns_number 9492
_diffrn_reflns_theta_full 25.49
_diffrn_reflns_theta_max 25.49
_diffrn_reflns_theta_min 1.91
_diffrn_standards_number 0
_exptl_absorpt_coefficient_mu 1.268
_exptl_absorpt_correction_T_max 0.813
_exptl_absorpt_correction_T_min 0.742
_exptl_absorpt_correction_type multi-scan
_exptl_absorpt_process_details '(SADABS; Sheldrick, 2003)'
_exptl_crystal_colour colourless
_exptl_crystal_density_diffrn 1.461
_exptl_crystal_density_method 'not measured'
_exptl_crystal_description needle
_exptl_crystal_F_000 912
_exptl_crystal_size_max 0.25
_exptl_crystal_size_mid 0.21
_exptl_crystal_size_min 0.17
_refine_diff_density_max 0.240
_refine_diff_density_min -0.464
_refine_ls_extinction_method none
_refine_ls_goodness_of_fit_ref 1.041
_refine_ls_hydrogen_treatment mixed
_refine_ls_matrix_type full
_refine_ls_number_parameters 133
_refine_ls_number_reflns 1855
_refine_ls_number_restraints 1
_refine_ls_restrained_S_all 1.041
_refine_ls_R_factor_all 0.0485
_refine_ls_R_factor_gt 0.0339
_refine_ls_shift/su_max 0.034
_refine_ls_shift/su_mean 0.001
_refine_ls_structure_factor_coef Fsqd
_refine_ls_weighting_details 'calc w=1/[\s^2^(Fo^2^)+(0.0592P)^2^+0.4077P] where P=(Fo^2^+2Fc^2^)/3'
_refine_ls_weighting_scheme calc
_refine_ls_wR_factor_gt 0.0938
_refine_ls_wR_factor_ref 0.1013
_reflns_number_gt 1423
_reflns_number_total 1855
_reflns_threshold_expression I>2\s(I)
_cod_data_source_file pk2159.cif
_cod_data_source_block I
_cod_original_cell_volume 1990.1(4)
_cod_database_code 2221466
_cod_database_fobs_code 2221466

loop_
_symmetry_equiv_pos_as_xyz
'x, y, z'
'-x+1/2, -y+1/2, z+1/2'
'-x, y, -z+1/2'
'x+1/2, -y+1/2, -z'
'-x, -y, -z'
'x-1/2, y-1/2, -z-1/2'
'x, -y, z-1/2'
'-x-1/2, y-1/2, z'

loop_
_atom_site_type_symbol
_atom_site_label
_atom_site_fract_x
_atom_site_fract_y
_atom_site_fract_z
_atom_site_U_iso_or_equiv
_atom_site_adp_type
_atom_site_calc_flag
_atom_site_refinement_flags
_atom_site_occupancy
_atom_site_disorder_assembly
_atom_site_disorder_group
Zn Zn1 0.5000 0.475277(19) 0.2500 0.04314(18) Uani d S 1 . .
O O1 0.40642(12) 0.40659(8) 0.1698(2) 0.0441(4) Uani d . 1 . .
O O2 0.31927(13) 0.29902(8) 0.0342(2) 0.0491(4) Uani d . 1 . .
O O3 0.5000 0.26838(19) 0.2500 0.0940(13) Uani d SD 1 . .
N N1 0.40920(19) 0.54832(10) 0.1725(3) 0.0519(6) Uani d . 1 . .
C C1 0.2641(2) 0.47896(14) 0.0770(3) 0.0530(7) Uani d . 1 . .
C C2 0.31464(18) 0.41541(12) 0.0957(3) 0.0422(6) Uani d . 1 . .
C C3 0.26222(19) 0.35776(13) 0.0260(3) 0.0468(6) Uani d . 1 . .
C C4 0.1632(2) 0.36235(17) -0.0434(4) 0.0619(8) Uani d . 1 . .
H H4 0.1294 0.3244 -0.0849 0.074 Uiso calc R 1 . .
C C5 0.1133(2) 0.4253(2) -0.0514(4) 0.0800(10) Uani d . 1 . .
H H5 0.0453 0.4284 -0.0957 0.096 Uiso calc R 1 . .
C C6 0.1628(3) 0.48188(19) 0.0045(4) 0.0740(10) Uani d . 1 . .
H H6 0.1289 0.5230 -0.0055 0.089 Uiso calc R 1 . .
C C7 0.3159(2) 0.54153(14) 0.1154(4) 0.0588(8) Uani d . 1 . .
H H7 0.2774 0.5805 0.0967 0.071 Uiso calc R 1 . .
C C8 0.2840(2) 0.24216(14) -0.0638(4) 0.0590(8) Uani d . 1 . .
H H8A 0.2683 0.2559 -0.1792 0.071 Uiso calc R 1 . .
H H8B 0.2201 0.2238 -0.0142 0.071 Uiso calc R 1 . .
C C9 0.3688(3) 0.19045(15) -0.0647(4) 0.0726(9) Uani d . 1 . .
H H9A 0.4320 0.2090 -0.1130 0.109 Uiso calc R 1 . .
H H9B 0.3463 0.1528 -0.1312 0.109 Uiso calc R 1 . .
H H9C 0.3827 0.1762 0.0496 0.109 Uiso calc R 1 . .
C C10 0.4568(3) 0.61556(13) 0.1843(4) 0.0651(8) Uani d . 1 . .
H H10A 0.4030 0.6479 0.2152 0.078 Uiso calc R 1 . .
H H10B 0.4857 0.6283 0.0748 0.078 Uiso calc R 1 . .
H H3A 0.487(4) 0.2934(18) 0.172(4) 0.126(18) Uiso d D 1 . .

loop_
_atom_site_aniso_label
_atom_site_aniso_U_11
_atom_site_aniso_U_22
_atom_site_aniso_U_33
_atom_site_aniso_U_12
_atom_site_aniso_U_13
_atom_site_aniso_U_23
Zn1 0.0450(3) 0.0357(3) 0.0487(3) 0.000 0.00991(18) 0.000
O1 0.0357(9) 0.0407(9) 0.0558(11) 0.0034(7) -0.0043(8) 0.0012(8)
O2 0.0455(10) 0.0505(10) 0.0513(10) -0.0085(8) -0.0114(8) 0.0028(8)
O3 0.096(3) 0.054(2) 0.132(4) 0.000 -0.064(3) 0.000
N1 0.0604(15) 0.0394(11) 0.0558(14) 0.0128(11) 0.0222(12) 0.0062(11)
C1 0.0456(15) 0.0639(18) 0.0496(16) 0.0188(12) 0.0072(13) 0.0064(13)
C2 0.0342(12) 0.0563(15) 0.0361(13) 0.0052(11) 0.0062(10) 0.0073(11)
C3 0.0378(14) 0.0650(17) 0.0376(13) 0.0001(12) 0.0031(10) 0.0109(12)
C4 0.0378(15) 0.095(2) 0.0526(17) -0.0027(15) -0.0049(12) 0.0055(16)
C5 0.0401(17) 0.126(3) 0.074(2) 0.0183(19) -0.0085(15) 0.012(2)
C6 0.054(2) 0.091(2) 0.077(2) 0.0321(17) -0.0010(15) 0.011(2)
C7 0.0645(19) 0.0545(17) 0.0575(17) 0.0282(15) 0.0164(15) 0.0095(14)
C8 0.0666(18) 0.0623(18) 0.0481(15) -0.0252(15) -0.0096(14) 0.0051(13)
C9 0.092(2) 0.0575(18) 0.068(2) -0.0142(17) -0.0122(18) -0.0091(15)
C10 0.090(2) 0.0338(14) 0.071(2) 0.0088(13) 0.0375(16) 0.0048(13)

loop_
_atom_type_symbol
_atom_type_description
_atom_type_scat_dispersion_real
_atom_type_scat_dispersion_imag
_atom_type_scat_source
C C 0.0033 0.0016 'International Tables Vol C Tables 4.2.6.8 and 6.1.1.4'
H H 0.0000 0.0000 'International Tables Vol C Tables 4.2.6.8 and 6.1.1.4'
N N 0.0061 0.0033 'International Tables Vol C Tables 4.2.6.8 and 6.1.1.4'
O O 0.0106 0.0060 'International Tables Vol C Tables 4.2.6.8 and 6.1.1.4'
Zn Zn 0.2839 1.4301 'International Tables Vol C Tables 4.2.6.8 and 6.1.1.4'

loop_
_geom_angle_atom_site_label_1
_geom_angle_atom_site_label_2
_geom_angle_atom_site_label_3
_geom_angle_site_symmetry_1
_geom_angle_site_symmetry_3
_geom_angle
_geom_angle_publ_flag
O1 Zn1 O1 . 3_655 88.69(9) ?
O1 Zn1 N1 . 3_655 177.35(8) ?
O1 Zn1 N1 3_655 3_655 93.95(9) ?
O1 Zn1 N1 . . 93.95(9) ?
O1 Zn1 N1 3_655 . 177.35(8) ?
N1 Zn1 N1 3_655 . 83.40(15) ?
C2 O1 Zn1 . . 126.60(15) ?
C3 O2 C8 . . 118.9(2) ?
C7 N1 C10 . . 119.9(2) ?
C7 N1 Zn1 . . 125.21(19) ?
C10 N1 Zn1 . . 114.9(2) ?
C6 C1 C2 . . 119.1(3) ?
C6 C1 C7 . . 117.6(3) ?
C2 C1 C7 . . 123.0(3) ?
O1 C2 C1 . . 124.1(2) ?
O1 C2 C3 . . 118.0(2) ?
C1 C2 C3 . . 117.8(2) ?
C4 C3 O2 . . 123.6(3) ?
C4 C3 C2 . . 121.3(2) ?
O2 C3 C2 . . 115.0(2) ?
C3 C4 C5 . . 119.2(3) ?
C3 C4 H4 . . 120.4 ?
C5 C4 H4 . . 120.4 ?
C6 C5 C4 . . 121.3(3) ?
C6 C5 H5 . . 119.4 ?
C4 C5 H5 . . 119.4 ?
C5 C6 C1 . . 121.0(3) ?
C5 C6 H6 . . 119.5 ?
C1 C6 H6 . . 119.5 ?
N1 C7 C1 . . 126.1(2) ?
N1 C7 H7 . . 117.0 ?
C1 C7 H7 . . 117.0 ?
O2 C8 C9 . . 109.0(2) ?
O2 C8 H8A . . 109.9 ?
C9 C8 H8A . . 109.9 ?
O2 C8 H8B . . 109.9 ?
C9 C8 H8B . . 109.9 ?
H8A C8 H8B . . 108.3 ?
C8 C9 H9A . . 109.5 ?
C8 C9 H9B . . 109.5 ?
H9A C9 H9B . . 109.5 ?
C8 C9 H9C . . 109.5 ?
H9A C9 H9C . . 109.5 ?
H9B C9 H9C . . 109.5 ?
N1 C10 C10 . 3_655 109.85(18) ?
N1 C10 H10A . . 109.7 ?
C10 C10 H10A 3_655 . 109.7 ?
N1 C10 H10B . . 109.7 ?
C10 C10 H10B 3_655 . 109.7 ?
H10A C10 H10B . . 108.2 ?

loop_
_geom_bond_atom_site_label_1
_geom_bond_atom_site_label_2
_geom_bond_site_symmetry_2
_geom_bond_distance
_geom_bond_publ_flag
Zn1 O1 . 1.9195(16) ?
Zn1 O1 3_655 1.9195(16) ?
Zn1 N1 3_655 1.955(2) ?
Zn1 N1 . 1.955(2) ?
O1 C2 . 1.311(3) ?
O2 C3 . 1.380(3) ?
O2 C8 . 1.444(3) ?
O3 H3A . 0.807(10) ?
N1 C7 . 1.270(4) ?
N1 C10 . 1.476(3) ?
C1 C6 . 1.404(4) ?
C1 C2 . 1.429(3) ?
C1 C7 . 1.444(4) ?
C2 C3 . 1.438(3) ?
C3 C4 . 1.369(4) ?
C4 C5 . 1.410(5) ?
C4 H4 . 0.9300 ?
C5 C6 . 1.365(5) ?
C5 H5 . 0.9300 ?
C6 H6 . 0.9300 ?
C7 H7 . 0.9300 ?
C8 C9 . 1.489(4) ?
C8 H8A . 0.9700 ?
C8 H8B . 0.9700 ?
C9 H9A . 0.9600 ?
C9 H9B . 0.9600 ?
C9 H9C . 0.9600 ?
C10 C10 3_655 1.505(7) ?
C10 H10A . 0.9700 ?
C10 H10B . 0.9700 ?

loop_
_geom_hbond_atom_site_label_D
_geom_hbond_atom_site_label_H
_geom_hbond_atom_site_label_A
_geom_hbond_site_symmetry_A
_geom_hbond_distance_DH
_geom_hbond_distance_HA
_geom_hbond_distance_DA
_geom_hbond_angle_DHA
O3 H3A O1 3_655 0.807(10) 2.91(5) 3.071(4) 94(3)
